data_7018633
loop_
_publ_author_name
'Weiss, Charles J.'
'Groves, Amy N.'
'Mock, Michael T.'
'Dougherty, William G.'
'Kassel, W. Scott'
'Helm, Monte L.'
'Dubois, Daniel L.'
'Bullock, R. Morris'

_publ_section_title
;
 Synthesis and reactivity of molybdenum and tungsten bis(dinitrogen)
 complexes supported by diphosphine chelates containing pendant amines.
;
_journal_issue 15
_journal_name_full 'Dalton transactions (Cambridge, England : 2003)'
_journal_page_first 4517
_journal_page_last 4529
_journal_paper_doi 10.1039/c2dt12224c
_journal_volume 41
_journal_year 2012
_chemical_formula_sum 'C58 H64 N4 O1.5 P4 W'
_chemical_formula_weight 1148.86
_chemical_name_systematic
;
?
;
_space_group_IT_number 2
_symmetry_cell_setting triclinic
_symmetry_space_group_name_Hall '-P 1'
_symmetry_space_group_name_H-M 'P -1'
_atom_sites_solution_hydrogens geom
_atom_sites_solution_primary direct
_atom_sites_solution_secondary difmap
_audit_creation_method SHELXL-97
_cell_angle_alpha 77.0490(10)
_cell_angle_beta 72.3200(10)
_cell_angle_gamma 83.3430(10)
_cell_formula_units_Z 2
_cell_length_a 11.5609(4)
_cell_length_b 14.1387(5)
_cell_length_c 17.2056(6)
_cell_measurement_reflns_used 9781
_cell_measurement_temperature 100(2)
_cell_measurement_theta_max 33.22
_cell_measurement_theta_min 2.43
_cell_volume 2607.89(16)
_computing_cell_refinement 'Bruker SAINT'
_computing_data_collection 'Bruker APEX2'
_computing_data_reduction 'Bruker SAINT'
_computing_molecular_graphics 'Bruker SHELXTL'
_computing_publication_material 'Bruker SHELXTL'
_computing_structure_refinement 'SHELXL-97 (Sheldrick, 2008)'
_computing_structure_solution 'SHELXS-97 (Sheldrick, 2008)'
_diffrn_ambient_temperature 100(2)
_diffrn_measured_fraction_theta_full 1.000
_diffrn_measured_fraction_theta_max 0.983
_diffrn_measurement_device_type 'Bruker APEX-II CCD'
_diffrn_measurement_method '\f and \w scans'
_diffrn_radiation_monochromator graphite
_diffrn_radiation_source 'fine-focus sealed tube'
_diffrn_radiation_type MoK\a
_diffrn_radiation_wavelength 0.71073
_diffrn_reflns_av_R_equivalents 0.0208
_diffrn_reflns_av_sigmaI/netI 0.0314
_diffrn_reflns_limit_h_max 17
_diffrn_reflns_limit_h_min -17
_diffrn_reflns_limit_k_max 21
_diffrn_reflns_limit_k_min -21
_diffrn_reflns_limit_l_max 26
_diffrn_reflns_limit_l_min -26
_diffrn_reflns_number 56743
_diffrn_reflns_theta_full 25.00
_diffrn_reflns_theta_max 33.38
_diffrn_reflns_theta_min 1.48
_exptl_absorpt_coefficient_mu 2.383
_exptl_absorpt_correction_T_max 0.7017
_exptl_absorpt_correction_T_min 0.6222
_exptl_absorpt_correction_type multi-scan
_exptl_absorpt_process_details SADABS
_exptl_crystal_colour red
_exptl_crystal_density_diffrn 1.463
_exptl_crystal_density_method 'not measured'
_exptl_crystal_description block
_exptl_crystal_F_000 1172
_exptl_crystal_size_max 0.22
_exptl_crystal_size_mid 0.18
_exptl_crystal_size_min 0.16
_refine_diff_density_max 11.481
_refine_diff_density_min -1.224
_refine_diff_density_rms 0.302
_refine_ls_extinction_method none
_refine_ls_goodness_of_fit_ref 1.835
_refine_ls_hydrogen_treatment constr
_refine_ls_matrix_type full
_refine_ls_number_parameters 554
_refine_ls_number_reflns 19916
_refine_ls_number_restraints 0
_refine_ls_restrained_S_all 1.835
_refine_ls_R_factor_all 0.0584
_refine_ls_R_factor_gt 0.0533
_refine_ls_shift/su_max 0.003
_refine_ls_shift/su_mean 0.000
_refine_ls_structure_factor_coef Fsqd
_refine_ls_weighting_details 'calc w=1/[\s^2^(Fo^2^)+(0.1000P)^2^] where P=(Fo^2^+2Fc^2^)/3'
_refine_ls_weighting_scheme calc
_refine_ls_wR_factor_gt 0.2133
_refine_ls_wR_factor_ref 0.2204
_reflns_number_gt 18095
_reflns_number_total 19916
_reflns_threshold_expression >2sigma(I)
_cod_data_source_file c2dt12224c.txt
_cod_data_source_block trans-W(N2)2(PMePh2)4_preSQUEEZE
_cod_depositor_comments
;
The following automatic conversions were performed:

'_symmetry_cell_setting' value 'Triclinic' changed to 'triclinic'
according to /home/saulius/struct/CIF-dictionaries/cif_core.dic
dictionary named 'cif_core.dic' version 2.4.1 from 2010-06-29.

Automatic conversion script
Id: cif_fix_values 1715 2011-07-08 13:25:40Z adriana 
;
_cod_original_sg_symbol_H-M P-1
_cod_original_formula_sum 'C58 H64 N4 O1.50 P4 W'
_cod_database_code 7018633

loop_
_symmetry_equiv_pos_as_xyz
'x, y, z'
'-x, -y, -z'

loop_
_atom_site_label
_atom_site_type_symbol
_atom_site_fract_x
_atom_site_fract_y
_atom_site_fract_z
_atom_site_U_iso_or_equiv
_atom_site_adp_type
_atom_site_occupancy
_atom_site_symmetry_multiplicity
_atom_site_calc_flag
_atom_site_refinement_flags
W1 W 0.758188(14) 0.760586(11) 0.743483(9) 0.00911(7) Uani 1 1 d .
N1 N 0.6200(4) 0.6719(3) 0.7897(3) 0.0139(7) Uani 1 1 d .
N2 N 0.5432(4) 0.6218(3) 0.8144(3) 0.0185(8) Uani 1 1 d .
N3 N 0.8944(4) 0.8507(3) 0.6975(3) 0.0137(7) Uani 1 1 d .
N4 N 0.9719(4) 0.9026(4) 0.6707(3) 0.0205(9) Uani 1 1 d .
P1 P 0.85244(11) 0.63862(9) 0.65651(7) 0.0112(2) Uani 1 1 d .
P2 P 0.86993(11) 0.68372(9) 0.84499(7) 0.0109(2) Uani 1 1 d .
P3 P 0.63007(11) 0.85965(9) 0.84250(7) 0.0108(2) Uani 1 1 d .
P4 P 0.68028(11) 0.85907(9) 0.62975(7) 0.0108(2) Uani 1 1 d .
C1 C 1.0266(5) 0.4844(4) 0.6879(3) 0.0164(9) Uani 1 1 d .
H1A H 1.0867 0.5227 0.6461 0.020 Uiso 1 1 calc R
C2 C 1.0605(5) 0.3926(4) 0.7298(3) 0.0198(9) Uani 1 1 d .
H2A H 1.1436 0.3705 0.7179 0.024 Uiso 1 1 calc R
C3 C 0.9725(5) 0.3346(4) 0.7883(3) 0.0196(9) Uani 1 1 d .
H3A H 0.9947 0.2723 0.8159 0.024 Uiso 1 1 calc R
C4 C 0.8513(5) 0.3685(4) 0.8063(3) 0.0187(9) Uani 1 1 d .
H4A H 0.7903 0.3284 0.8452 0.022 Uiso 1 1 calc R
C5 C 0.8190(5) 0.4610(3) 0.7675(3) 0.0153(8) Uani 1 1 d .
H5A H 0.7365 0.4846 0.7823 0.018 Uiso 1 1 calc R
C6 C 0.9060(4) 0.5191(3) 0.7073(3) 0.0130(7) Uani 1 1 d .
C7 C 1.0746(5) 0.7184(4) 0.5674(3) 0.0180(9) Uani 1 1 d .
H7A H 1.0693 0.7366 0.6183 0.022 Uiso 1 1 calc R
C8 C 1.1745(5) 0.7438(4) 0.4990(3) 0.0219(10) Uani 1 1 d .
H8A H 1.2356 0.7809 0.5025 0.026 Uiso 1 1 calc R
C9 C 1.1841(5) 0.7138(4) 0.4240(3) 0.0229(10) Uani 1 1 d .
H9A H 1.2526 0.7292 0.3769 0.027 Uiso 1 1 calc R
C10 C 1.0933(5) 0.6624(4) 0.4201(3) 0.0217(10) Uani 1 1 d .
H10A H 1.0985 0.6429 0.3698 0.026 Uiso 1 1 calc R
C11 C 0.9931(5) 0.6384(4) 0.4895(3) 0.0179(9) Uani 1 1 d .
H11A H 0.9317 0.6018 0.4858 0.022 Uiso 1 1 calc R
C12 C 0.9818(4) 0.6667(3) 0.5629(3) 0.0140(8) Uani 1 1 d .
C13 C 0.7459(5) 0.5923(4) 0.6156(3) 0.0166(8) Uani 1 1 d .
H13A H 0.7809 0.5320 0.5966 0.025 Uiso 1 1 calc R
H13B H 0.7306 0.6407 0.5688 0.025 Uiso 1 1 calc R
H13C H 0.6692 0.5792 0.6596 0.025 Uiso 1 1 calc R
C14 C 0.9143(4) 0.4921(3) 0.9318(3) 0.0147(8) Uani 1 1 d .
H14A H 0.9985 0.5021 0.9072 0.018 Uiso 1 1 calc R
C15 C 0.8783(5) 0.4050(4) 0.9860(3) 0.0193(9) Uani 1 1 d .
H15A H 0.9381 0.3561 0.9971 0.023 Uiso 1 1 calc R
C16 C 0.7584(5) 0.3887(4) 1.0234(3) 0.0234(10) Uani 1 1 d .
H16A H 0.7346 0.3305 1.0628 0.028 Uiso 1 1 calc R
C17 C 0.6697(5) 0.4595(4) 1.0030(3) 0.0233(10) Uani 1 1 d .
H17A H 0.5856 0.4476 1.0257 0.028 Uiso 1 1 calc R
C18 C 0.7074(4) 0.5478(4) 0.9486(3) 0.0160(8) Uani 1 1 d .
H18A H 0.6482 0.5964 0.9360 0.019 Uiso 1 1 calc R
C19 C 0.8300(4) 0.5647(3) 0.9129(3) 0.0120(7) Uani 1 1 d .
C20 C 0.8285(4) 0.7197(4) 1.0092(3) 0.0143(8) Uani 1 1 d .
H20A H 0.7804 0.6644 1.0286 0.017 Uiso 1 1 calc R
C21 C 0.8443(5) 0.7683(4) 1.0654(3) 0.0195(9) Uani 1 1 d .
H21A H 0.8064 0.7467 1.1231 0.023 Uiso 1 1 calc R
C22 C 0.9156(5) 0.8493(4) 1.0389(4) 0.0211(10) Uani 1 1 d .
H22A H 0.9286 0.8818 1.0781 0.025 Uiso 1 1 calc R
C23 C 0.9667(5) 0.8809(4) 0.9545(3) 0.0202(9) Uani 1 1 d .
H23A H 1.0151 0.9360 0.9356 0.024 Uiso 1 1 calc R
C24 C 0.9489(4) 0.8340(4) 0.8964(3) 0.0168(8) Uani 1 1 d .
H24A H 0.9820 0.8586 0.8386 0.020 Uiso 1 1 calc R
C25 C 0.8818(4) 0.7500(3) 0.9238(3) 0.0131(7) Uani 1 1 d .
C26 C 1.0350(4) 0.6667(4) 0.7975(3) 0.0145(8) Uani 1 1 d .
H26A H 1.0740 0.6372 0.8410 0.022 Uiso 1 1 calc R
H26B H 1.0689 0.7299 0.7688 0.022 Uiso 1 1 calc R
H26C H 1.0498 0.6241 0.7574 0.022 Uiso 1 1 calc R
C27 C 0.3963(4) 0.8617(4) 0.8270(3) 0.0150(8) Uani 1 1 d .
H27A H 0.4114 0.7932 0.8349 0.018 Uiso 1 1 calc R
C28 C 0.2859(5) 0.9015(4) 0.8175(3) 0.0201(9) Uani 1 1 d .
H28A H 0.2249 0.8603 0.8203 0.024 Uiso 1 1 calc R
C29 C 0.2628(5) 1.0019(4) 0.8038(3) 0.0222(10) Uani 1 1 d .
H29A H 0.1867 1.0294 0.7968 0.027 Uiso 1 1 calc R
C30 C 0.3536(5) 1.0615(4) 0.8004(3) 0.0228(10) Uani 1 1 d .
H30A H 0.3391 1.1301 0.7904 0.027 Uiso 1 1 calc R
C31 C 0.4635(5) 1.0221(4) 0.8112(3) 0.0174(9) Uani 1 1 d .
H31A H 0.5238 1.0636 0.8093 0.021 Uiso 1 1 calc R
C32 C 0.4871(4) 0.9211(3) 0.8251(3) 0.0132(8) Uani 1 1 d .
C33 C 0.6690(5) 0.9691(4) 0.9508(3) 0.0178(9) Uani 1 1 d .
H33A H 0.6175 0.9263 0.9951 0.021 Uiso 1 1 calc R
C34 C 0.7210(5) 1.0449(4) 0.9674(3) 0.0184(9) Uani 1 1 d .
H34A H 0.7069 1.0515 1.0233 0.022 Uiso 1 1 calc R
C35 C 0.7926(5) 1.1101(4) 0.9027(3) 0.0184(9) Uani 1 1 d .
H35A H 0.8267 1.1614 0.9145 0.022 Uiso 1 1 calc R
C36 C 0.8139(5) 1.1004(4) 0.8221(3) 0.0204(9) Uani 1 1 d .
H36A H 0.8621 1.1455 0.7779 0.024 Uiso 1 1 calc R
C37 C 0.7652(5) 1.0243(4) 0.8042(3) 0.0178(9) Uani 1 1 d .
H37A H 0.7806 1.0180 0.7481 0.021 Uiso 1 1 calc R
C38 C 0.6935(4) 0.9574(3) 0.8690(3) 0.0146(8) Uani 1 1 d .
C39 C 0.5578(4) 0.7874(3) 0.9461(3) 0.0153(8) Uani 1 1 d .
H39A H 0.5084 0.8308 0.9822 0.023 Uiso 1 1 calc R
H39B H 0.6207 0.7525 0.9706 0.023 Uiso 1 1 calc R
H39C H 0.5058 0.7407 0.9407 0.023 Uiso 1 1 calc R
C40 C 0.4690(4) 0.7663(4) 0.6552(3) 0.0157(8) Uani 1 1 d .
H40A H 0.5160 0.7090 0.6697 0.019 Uiso 1 1 calc R
C41 C 0.3484(5) 0.7595(4) 0.6567(3) 0.0202(9) Uani 1 1 d .
H41A H 0.3140 0.6978 0.6713 0.024 Uiso 1 1 calc R
C42 C 0.2790(5) 0.8439(4) 0.6365(3) 0.0203(10) Uani 1 1 d .
H42A H 0.1967 0.8400 0.6385 0.024 Uiso 1 1 calc R
C43 C 0.3307(5) 0.9339(4) 0.6136(3) 0.0179(9) Uani 1 1 d .
H43A H 0.2838 0.9914 0.5995 0.022 Uiso 1 1 calc R
C44 C 0.4513(4) 0.9396(4) 0.6113(3) 0.0156(8) Uani 1 1 d .
H44A H 0.4865 1.0011 0.5950 0.019 Uiso 1 1 calc R
C45 C 0.5204(4) 0.8562(3) 0.6325(3) 0.0127(7) Uani 1 1 d .
C46 C 0.8730(4) 0.8779(4) 0.4818(3) 0.0160(8) Uani 1 1 d .
H46A H 0.9141 0.9026 0.5125 0.019 Uiso 1 1 calc R
C47 C 0.9301(5) 0.8736(4) 0.4007(3) 0.0194(9) Uani 1 1 d .
H47A H 1.0092 0.8972 0.3749 0.023 Uiso 1 1 calc R
C48 C 0.8705(5) 0.8333(4) 0.3538(3) 0.0215(10) Uani 1 1 d .
H48A H 0.9095 0.8300 0.2972 0.026 Uiso 1 1 calc R
C49 C 0.7573(5) 0.8001(4) 0.3925(3) 0.0210(10) Uani 1 1 d .
H49A H 0.7184 0.7713 0.3628 0.025 Uiso 1 1 calc R
C50 C 0.6969(5) 0.8073(4) 0.4747(3) 0.0175(9) Uani 1 1 d .
H50A H 0.6167 0.7857 0.4996 0.021 Uiso 1 1 calc R
C51 C 0.7541(4) 0.8464(3) 0.5210(3) 0.0130(8) Uani 1 1 d .
C52 C 0.6996(4) 0.9901(3) 0.6132(3) 0.0160(8) Uani 1 1 d .
H52A H 0.6946 1.0218 0.5574 0.024 Uiso 1 1 calc R
H52B H 0.7792 1.0002 0.6184 0.024 Uiso 1 1 calc R
H52C H 0.6354 1.0182 0.6550 0.024 Uiso 1 1 calc R

loop_
_atom_site_aniso_label
_atom_site_aniso_U_11
_atom_site_aniso_U_22
_atom_site_aniso_U_33
_atom_site_aniso_U_23
_atom_site_aniso_U_13
_atom_site_aniso_U_12
W1 0.00874(9) 0.00870(9) 0.00925(9) -0.00113(6) -0.00216(6) -0.00035(6)
N1 0.0131(17) 0.0132(17) 0.0135(17) -0.0014(14) -0.0029(14) 0.0013(14)
N2 0.0152(19) 0.0159(19) 0.022(2) -0.0017(16) -0.0033(16) -0.0019(15)
N3 0.0124(17) 0.0131(17) 0.0162(18) -0.0026(14) -0.0056(14) 0.0010(14)
N4 0.016(2) 0.018(2) 0.027(2) -0.0032(17) -0.0039(17) -0.0046(16)
P1 0.0121(5) 0.0097(5) 0.0118(5) -0.0020(4) -0.0040(4) 0.0005(4)
P2 0.0111(5) 0.0111(5) 0.0104(5) -0.0015(4) -0.0035(4) -0.0005(4)
P3 0.0105(5) 0.0105(5) 0.0106(5) -0.0023(4) -0.0021(4) 0.0007(4)
P4 0.0110(5) 0.0103(5) 0.0108(5) -0.0014(4) -0.0035(4) 0.0002(4)
C1 0.017(2) 0.014(2) 0.020(2) -0.0053(17) -0.0058(17) 0.0011(16)
C2 0.021(2) 0.015(2) 0.024(2) -0.0047(18) -0.010(2) 0.0055(18)
C3 0.027(3) 0.014(2) 0.021(2) -0.0055(17) -0.012(2) 0.0060(18)
C4 0.025(2) 0.013(2) 0.018(2) -0.0009(16) -0.0094(19) -0.0017(17)
C5 0.019(2) 0.0121(19) 0.015(2) -0.0020(15) -0.0074(17) 0.0009(16)
C6 0.0139(19) 0.0109(18) 0.0145(19) -0.0027(14) -0.0050(15) 0.0010(14)
C7 0.017(2) 0.020(2) 0.016(2) -0.0051(17) -0.0009(17) -0.0027(17)
C8 0.015(2) 0.028(3) 0.021(2) -0.005(2) -0.0010(18) -0.0044(19)
C9 0.020(2) 0.027(3) 0.017(2) -0.0049(19) 0.0011(18) 0.002(2)
C10 0.026(3) 0.021(2) 0.016(2) -0.0060(18) -0.0037(19) 0.0021(19)
C11 0.023(2) 0.015(2) 0.016(2) -0.0044(16) -0.0055(18) 0.0017(17)
C12 0.015(2) 0.0111(18) 0.0133(19) -0.0024(15) -0.0019(15) 0.0023(15)
C13 0.020(2) 0.014(2) 0.018(2) -0.0045(16) -0.0068(17) 0.0011(16)
C14 0.0142(19) 0.0131(19) 0.017(2) -0.0013(15) -0.0072(16) 0.0010(15)
C15 0.020(2) 0.015(2) 0.022(2) 0.0010(17) -0.0086(19) 0.0010(17)
C16 0.029(3) 0.017(2) 0.021(2) 0.0034(18) -0.008(2) -0.0034(19)
C17 0.020(2) 0.021(2) 0.023(2) 0.0063(19) -0.0037(19) -0.0034(19)
C18 0.015(2) 0.015(2) 0.016(2) 0.0011(16) -0.0053(16) -0.0001(16)
C19 0.0147(19) 0.0112(18) 0.0113(17) -0.0028(14) -0.0046(15) -0.0014(14)
C20 0.0130(19) 0.016(2) 0.0132(19) -0.0034(16) -0.0027(15) 0.0015(15)
C21 0.022(2) 0.023(2) 0.014(2) -0.0074(18) -0.0048(18) 0.0014(19)
C22 0.023(2) 0.019(2) 0.025(2) -0.0123(19) -0.007(2) 0.0004(18)
C23 0.020(2) 0.020(2) 0.025(2) -0.0077(19) -0.0082(19) -0.0059(18)
C24 0.017(2) 0.017(2) 0.017(2) -0.0063(16) -0.0029(16) -0.0016(16)
C25 0.0128(19) 0.0124(18) 0.0141(19) -0.0027(15) -0.0047(15) 0.0011(14)
C26 0.0124(19) 0.017(2) 0.0146(19) -0.0046(16) -0.0033(15) 0.0001(15)
C27 0.0123(19) 0.020(2) 0.0118(18) -0.0037(16) -0.0024(15) 0.0011(16)
C28 0.016(2) 0.029(3) 0.016(2) -0.0063(19) -0.0044(17) -0.0008(18)
C29 0.016(2) 0.029(3) 0.022(2) -0.004(2) -0.0083(18) 0.0081(19)
C30 0.021(2) 0.021(2) 0.021(2) -0.0031(19) -0.0013(19) 0.0070(19)
C31 0.015(2) 0.014(2) 0.020(2) -0.0001(17) -0.0045(17) 0.0036(16)
C32 0.0121(18) 0.0152(19) 0.0109(18) -0.0036(15) -0.0016(14) 0.0025(15)
C33 0.023(2) 0.015(2) 0.015(2) -0.0014(16) -0.0050(18) -0.0035(17)
C34 0.020(2) 0.020(2) 0.018(2) -0.0071(18) -0.0073(18) 0.0015(17)
C35 0.020(2) 0.015(2) 0.022(2) -0.0059(17) -0.0078(19) -0.0011(17)
C36 0.023(2) 0.017(2) 0.020(2) -0.0030(18) -0.0032(19) -0.0062(18)
C37 0.019(2) 0.017(2) 0.015(2) -0.0035(16) -0.0007(17) -0.0032(17)
C38 0.0133(19) 0.0118(19) 0.016(2) -0.0019(15) -0.0018(16) 0.0006(15)
C39 0.015(2) 0.0136(19) 0.015(2) -0.0013(15) -0.0026(16) 0.0008(15)
C40 0.015(2) 0.015(2) 0.017(2) -0.0023(16) -0.0043(16) -0.0006(15)
C41 0.017(2) 0.022(2) 0.023(2) -0.0035(19) -0.0080(18) -0.0033(18)
C42 0.014(2) 0.030(3) 0.020(2) -0.009(2) -0.0062(17) -0.0002(18)
C43 0.019(2) 0.019(2) 0.016(2) -0.0019(17) -0.0075(17) 0.0034(17)
C44 0.016(2) 0.015(2) 0.0150(19) -0.0018(15) -0.0061(16) 0.0017(16)
C45 0.0116(18) 0.0152(19) 0.0104(17) -0.0020(14) -0.0024(14) -0.0004(14)
C46 0.015(2) 0.016(2) 0.0143(19) -0.0019(16) -0.0014(16) -0.0004(16)
C47 0.018(2) 0.018(2) 0.017(2) -0.0035(17) 0.0026(17) 0.0006(17)
C48 0.020(2) 0.023(2) 0.018(2) 0.0019(18) -0.0056(18) 0.0008(19)
C49 0.024(2) 0.021(2) 0.016(2) -0.0052(18) -0.0043(19) 0.0039(19)
C50 0.022(2) 0.017(2) 0.015(2) -0.0022(16) -0.0071(18) -0.0038(17)
C51 0.0149(19) 0.0138(19) 0.0099(17) -0.0016(14) -0.0044(15) 0.0024(15)
C52 0.019(2) 0.0118(19) 0.017(2) -0.0013(15) -0.0057(17) -0.0024(16)

loop_
_atom_type_symbol
_atom_type_description
_atom_type_scat_dispersion_real
_atom_type_scat_dispersion_imag
_atom_type_scat_source
C C 0.0033 0.0016 'International Tables Vol C Tables 4.2.6.8 and 6.1.1.4'
H H 0.0000 0.0000 'International Tables Vol C Tables 4.2.6.8 and 6.1.1.4'
N N 0.0061 0.0033 'International Tables Vol C Tables 4.2.6.8 and 6.1.1.4'
P P 0.1023 0.0942 'International Tables Vol C Tables 4.2.6.8 and 6.1.1.4'
W W -0.8490 6.8722 'International Tables Vol C Tables 4.2.6.8 and 6.1.1.4'
O O 0.0106 0.0060 'International Tables Vol C Tables 4.2.6.8 and 6.1.1.4'

loop_
_geom_angle_atom_site_label_1
_geom_angle_atom_site_label_2
_geom_angle_atom_site_label_3
_geom_angle
N1 W1 N3 179.20(13)
N1 W1 P2 96.03(12)
N3 W1 P2 84.46(12)
N1 W1 P3 84.13(12)
N3 W1 P3 95.24(12)
P2 W1 P3 90.45(4)
N1 W1 P1 84.25(12)
N3 W1 P1 96.38(12)
P2 W1 P1 90.44(4)
P3 W1 P1 168.38(4)
N1 W1 P4 95.32(12)
N3 W1 P4 84.19(12)
P2 W1 P4 168.64(4)
P3 W1 P4 90.96(4)
P1 W1 P4 90.44(4)
N2 N1 W1 179.0(4)
N4 N3 W1 179.5(5)
C12 P1 C13 101.7(2)
C12 P1 C6 100.8(2)
C13 P1 C6 96.7(2)
C12 P1 W1 121.59(15)
C13 P1 W1 113.67(16)
C6 P1 W1 118.40(15)
C19 P2 C26 102.8(2)
C19 P2 C25 99.1(2)
C26 P2 C25 96.0(2)
C19 P2 W1 121.15(15)
C26 P2 W1 113.55(15)
C25 P2 W1 119.98(14)
C38 P3 C39 102.0(2)
C38 P3 C32 100.8(2)
C39 P3 C32 95.6(2)
C38 P3 W1 121.19(15)
C39 P3 W1 113.54(15)
C32 P3 W1 119.50(14)
C52 P4 C45 102.2(2)
C52 P4 C51 96.7(2)
C45 P4 C51 99.3(2)
C52 P4 W1 113.55(16)
C45 P4 W1 120.88(15)
C51 P4 W1 120.19(14)
C6 C1 C2 120.5(5)
C6 C1 H1A 119.8
C2 C1 H1A 119.8
C3 C2 C1 120.0(5)
C3 C2 H2A 120.0
C1 C2 H2A 120.0
C4 C3 C2 119.5(5)
C4 C3 H3A 120.3
C2 C3 H3A 120.3
C5 C4 C3 120.3(5)
C5 C4 H4A 119.9
C3 C4 H4A 119.9
C4 C5 C6 120.8(4)
C4 C5 H5A 119.6
C6 C5 H5A 119.6
C1 C6 C5 118.9(4)
C1 C6 P1 123.8(4)
C5 C6 P1 117.3(3)
C8 C7 C12 121.4(4)
C8 C7 H7A 119.3
C12 C7 H7A 119.3
C7 C8 C9 119.1(5)
C7 C8 H8A 120.4
C9 C8 H8A 120.4
C10 C9 C8 119.2(5)
C10 C9 H9A 120.4
C8 C9 H9A 120.4
C9 C10 C11 120.7(5)
C9 C10 H10A 119.7
C11 C10 H10A 119.7
C12 C11 C10 121.2(5)
C12 C11 H11A 119.4
C10 C11 H11A 119.4
C11 C12 C7 118.3(5)
C11 C12 P1 123.8(4)
C7 C12 P1 117.9(3)
P1 C13 H13A 109.5
P1 C13 H13B 109.5
H13A C13 H13B 109.5
P1 C13 H13C 109.5
H13A C13 H13C 109.5
H13B C13 H13C 109.5
C15 C14 C19 121.4(5)
C15 C14 H14A 119.3
C19 C14 H14A 119.3
C16 C15 C14 120.8(5)
C16 C15 H15A 119.6
C14 C15 H15A 119.6
C15 C16 C17 119.3(5)
C15 C16 H16A 120.4
C17 C16 H16A 120.4
C18 C17 C16 119.2(5)
C18 C17 H17A 120.4
C16 C17 H17A 120.4
C19 C18 C17 120.9(4)
C19 C18 H18A 119.5
C17 C18 H18A 119.5
C14 C19 C18 118.3(4)
C14 C19 P2 124.2(4)
C18 C19 P2 117.5(3)
C21 C20 C25 121.1(5)
C21 C20 H20A 119.4
C25 C20 H20A 119.4
C20 C21 C22 120.9(5)
C20 C21 H21A 119.6
C22 C21 H21A 119.6
C23 C22 C21 118.3(4)
C23 C22 H22A 120.8
C21 C22 H22A 120.8
C24 C23 C22 121.5(5)
C24 C23 H23A 119.2
C22 C23 H23A 119.2
C23 C24 C25 119.6(5)
C23 C24 H24A 120.2
C25 C24 H24A 120.2
C20 C25 C24 118.4(4)
C20 C25 P2 123.1(4)
C24 C25 P2 118.5(4)
P2 C26 H26A 109.5
P2 C26 H26B 109.5
H26A C26 H26B 109.5
P2 C26 H26C 109.5
H26A C26 H26C 109.5
H26B C26 H26C 109.5
C28 C27 C32 120.8(5)
C28 C27 H27A 119.6
C32 C27 H27A 119.6
C29 C28 C27 120.6(5)
C29 C28 H28A 119.7
C27 C28 H28A 119.7
C28 C29 C30 118.8(5)
C28 C29 H29A 120.6
C30 C29 H29A 120.6
C31 C30 C29 120.9(5)
C31 C30 H30A 119.6
C29 C30 H30A 119.6
C30 C31 C32 120.4(5)
C30 C31 H31A 119.8
C32 C31 H31A 119.8
C31 C32 C27 118.4(4)
C31 C32 P3 124.3(4)
C27 C32 P3 117.2(3)
C34 C33 C38 119.5(5)
C34 C33 H33A 120.2
C38 C33 H33A 120.2
C35 C34 C33 120.6(4)
C35 C34 H34A 119.7
C33 C34 H34A 119.7
C36 C35 C34 119.9(5)
C36 C35 H35A 120.0
C34 C35 H35A 120.0
C35 C36 C37 120.4(5)
C35 C36 H36A 119.8
C37 C36 H36A 119.8
C38 C37 C36 120.2(4)
C38 C37 H37A 119.9
C36 C37 H37A 119.9
C37 C38 C33 119.2(5)
C37 C38 P3 118.7(4)
C33 C38 P3 122.1(4)
P3 C39 H39A 109.5
P3 C39 H39B 109.5
H39A C39 H39B 109.5
P3 C39 H39C 109.5
H39A C39 H39C 109.5
H39B C39 H39C 109.5
C45 C40 C41 120.5(4)
C45 C40 H40A 119.8
C41 C40 H40A 119.8
C42 C41 C40 119.6(5)
C42 C41 H41A 120.2
C40 C41 H41A 120.2
C43 C42 C41 119.9(5)
C43 C42 H42A 120.0
C41 C42 H42A 120.0
C44 C43 C42 120.0(4)
C44 C43 H43A 120.0
C42 C43 H43A 120.0
C43 C44 C45 120.5(5)
C43 C44 H44A 119.7
C45 C44 H44A 119.7
C44 C45 C40 119.5(4)
C44 C45 P4 122.5(4)
C40 C45 P4 118.0(3)
C47 C46 C51 121.3(5)
C47 C46 H46A 119.3
C51 C46 H46A 119.3
C46 C47 C48 120.0(5)
C46 C47 H47A 120.0
C48 C47 H47A 120.0
C49 C48 C47 118.6(5)
C49 C48 H48A 120.7
C47 C48 H48A 120.7
C48 C49 C50 121.5(5)
C48 C49 H49A 119.2
C50 C49 H49A 119.2
C49 C50 C51 120.4(5)
C49 C50 H50A 119.8
C51 C50 H50A 119.8
C50 C51 C46 118.1(4)
C50 C51 P4 123.1(4)
C46 C51 P4 118.8(3)
P4 C52 H52A 109.5
P4 C52 H52B 109.5
H52A C52 H52B 109.5
P4 C52 H52C 109.5
H52A C52 H52C 109.5
H52B C52 H52C 109.5

loop_
_geom_bond_atom_site_label_1
_geom_bond_atom_site_label_2
_geom_bond_distance
W1 N1 2.000(4)
W1 N3 1.996(5)
W1 P2 2.4687(11)
W1 P3 2.4727(12)
W1 P1 2.4761(12)
W1 P4 2.4774(11)
N1 N2 1.119(6)
N3 N4 1.142(6)
P1 C12 1.837(5)
P1 C13 1.834(5)
P1 C6 1.851(5)
P2 C19 1.839(5)
P2 C26 1.844(5)
P2 C25 1.857(5)
P3 C38 1.838(5)
P3 C39 1.843(5)
P3 C32 1.851(4)
P4 C52 1.840(5)
P4 C45 1.839(5)
P4 C51 1.846(4)
C1 C6 1.388(7)
C1 C2 1.412(7)
C1 H1A 0.9500
C2 C3 1.386(8)
C2 H2A 0.9500
C3 C4 1.391(7)
C3 H3A 0.9500
C4 C5 1.394(6)
C4 H4A 0.9500
C5 C6 1.392(7)
C5 H5A 0.9500
C7 C8 1.389(7)
C7 C12 1.397(7)
C7 H7A 0.9500
C8 C9 1.416(7)
C8 H8A 0.9500
C9 C10 1.370(8)
C9 H9A 0.9500
C10 C11 1.396(7)
C10 H10A 0.9500
C11 C12 1.374(6)
C11 H11A 0.9500
C13 H13A 0.9800
C13 H13B 0.9800
C13 H13C 0.9800
C14 C15 1.388(7)
C14 C19 1.386(6)
C14 H14A 0.9500
C15 C16 1.362(8)
C15 H15A 0.9500
C16 C17 1.414(7)
C16 H16A 0.9500
C17 C18 1.406(7)
C17 H17A 0.9500
C18 C19 1.388(7)
C18 H18A 0.9500
C20 C21 1.370(7)
C20 C25 1.397(7)
C20 H20A 0.9500
C21 C22 1.398(8)
C21 H21A 0.9500
C22 C23 1.382(8)
C22 H22A 0.9500
C23 C24 1.391(6)
C23 H23A 0.9500
C24 C25 1.404(7)
C24 H24A 0.9500
C26 H26A 0.9800
C26 H26B 0.9800
C26 H26C 0.9800
C27 C28 1.375(7)
C27 C32 1.407(7)
C27 H27A 0.9500
C28 C29 1.393(8)
C28 H28A 0.9500
C29 C30 1.401(8)
C29 H29A 0.9500
C30 C31 1.376(7)
C30 H30A 0.9500
C31 C32 1.402(7)
C31 H31A 0.9500
C33 C34 1.407(7)
C33 C38 1.393(6)
C33 H33A 0.9500
C34 C35 1.390(7)
C34 H34A 0.9500
C35 C36 1.370(7)
C35 H35A 0.9500
C36 C37 1.401(7)
C36 H36A 0.9500
C37 C38 1.404(7)
C37 H37A 0.9500
C39 H39A 0.9800
C39 H39B 0.9800
C39 H39C 0.9800
C40 C45 1.392(7)
C40 C41 1.401(7)
C40 H40A 0.9500
C41 C42 1.397(7)
C41 H41A 0.9500
C42 C43 1.392(8)
C42 H42A 0.9500
C43 C44 1.395(7)
C43 H43A 0.9500
C44 C45 1.389(6)
C44 H44A 0.9500
C46 C47 1.362(6)
C46 C51 1.410(7)
C46 H46A 0.9500
C47 C48 1.444(8)
C47 H47A 0.9500
C48 C49 1.360(8)
C48 H48A 0.9500
C49 C50 1.396(7)
C49 H49A 0.9500
C50 C51 1.406(7)
C50 H50A 0.9500
C52 H52A 0.9800
C52 H52B 0.9800
C52 H52C 0.9800
